data_4075724
loop_
_publ_author_name
'Mathur, Pradeep'
'Singh, Vinay K.'
'Mobin, Shaikh M.'
'Srinivasu, Chimalakonda'
'Trivedi, Rajiv'
'Bhunia, Anjan K.'
'Puranik, Vedavati G.'

_publ_section_title
;
 Synthesis and Characterization of Ferrocenylchalcogenopropargyl Complexes
 [Fe(\h5-C5H4EICH2C&#x22EE;CH)2] (EI= Se, S) and Their Reactions To Form
 Unusual Ferrocenyl-Containing Metal Clusters with Eclipsed Cp Rings and
 New Five-Membered FeEICHCCH2Ring Ligand System&#x2020;
;
_journal_issue 3
_journal_name_full Organometallics
_journal_page_first 367
_journal_paper_doi 10.1021/om049226r
_journal_volume 24
_journal_year 2005
_chemical_formula_sum 'C24 H14 Fe3 O8 Ru S2 Se2'
_chemical_formula_weight 921.01
_chemical_name_systematic
; 
 ? 
;
_space_group_IT_number 14
_symmetry_cell_setting monoclinic
_symmetry_space_group_name_Hall '-P 2ybc'
_symmetry_space_group_name_H-M 'P 1 21/c 1'
_atom_sites_solution_hydrogens geom
_atom_sites_solution_primary direct
_atom_sites_solution_secondary difmap
_audit_creation_method SHELXL-97
_cell_angle_alpha 90.00
_cell_angle_beta 97.031(3)
_cell_angle_gamma 90.00
_cell_formula_units_Z 4
_cell_length_a 11.4021(17)
_cell_length_b 10.8602(17)
_cell_length_c 24.127(4)
_cell_measurement_temperature 293(2)
_cell_volume 2965.2(8)
_computing_cell_refinement 'Argus (Nonius, MACH3 software)'
_computing_data_collection 'Argus (Nonius, MACH3 software)'
_computing_data_reduction 'Maxus (Nonius software)'
_computing_molecular_graphics Ortep
_computing_publication_material Shelx97
_computing_structure_refinement 'SHELXL-97 (Sheldrick, 1997)'
_computing_structure_solution 'SHELXS-97 (Sheldrick, 1990)'
_diffrn_ambient_temperature 293(2)
_diffrn_measured_fraction_theta_full 0.945
_diffrn_measured_fraction_theta_max 0.945
_diffrn_measurement_method \w/q-scan
_diffrn_radiation_monochromator graphite
_diffrn_radiation_source 'fine-focus sealed tube'
_diffrn_radiation_type MoK\a
_diffrn_radiation_wavelength 0.71073
_diffrn_reflns_av_R_equivalents 0.1202
_diffrn_reflns_av_sigmaI/netI 0.0957
_diffrn_reflns_limit_h_max 13
_diffrn_reflns_limit_h_min -13
_diffrn_reflns_limit_k_max 12
_diffrn_reflns_limit_k_min -12
_diffrn_reflns_limit_l_max 28
_diffrn_reflns_limit_l_min -28
_diffrn_reflns_number 27318
_diffrn_reflns_theta_full 25.00
_diffrn_reflns_theta_max 25.00
_diffrn_reflns_theta_min 1.70
_diffrn_standards_decay_% <3%
_diffrn_standards_interval_time 3600
_diffrn_standards_number 3
_exptl_absorpt_coefficient_mu 4.578
_exptl_absorpt_correction_T_max 0.9387
_exptl_absorpt_correction_T_min 0.3424
_exptl_absorpt_correction_type multi-scan
_exptl_crystal_colour 'light orange'
_exptl_crystal_density_diffrn 2.063
_exptl_crystal_density_method 'not measured'
_exptl_crystal_description 'Thin Plate'
_exptl_crystal_F_000 1776
_exptl_crystal_size_max 0.30
_exptl_crystal_size_mid 0.16
_exptl_crystal_size_min 0.01
_refine_diff_density_max 2.629
_refine_diff_density_min -0.920
_refine_diff_density_rms 0.238
_refine_ls_extinction_method none
_refine_ls_goodness_of_fit_ref 1.129
_refine_ls_hydrogen_treatment mixed
_refine_ls_matrix_type full
_refine_ls_number_parameters 361
_refine_ls_number_reflns 5226
_refine_ls_number_restraints 15
_refine_ls_restrained_S_all 1.127
_refine_ls_R_factor_all 0.1506
_refine_ls_R_factor_gt 0.0836
_refine_ls_shift/su_max 0.000
_refine_ls_shift/su_mean 0.000
_refine_ls_structure_factor_coef Fsqd
_refine_ls_weighting_details 'w=1/[\s^2^(Fo^2^)+(0.1239P)^2^+0.4256P] where P=(Fo^2^+2Fc^2^)/3'
_refine_ls_weighting_scheme calc
_refine_ls_wR_factor_gt 0.2079
_refine_ls_wR_factor_ref 0.2452
_reflns_number_gt 2942
_reflns_number_total 5226
_reflns_threshold_expression >2sigma(I)
_cod_data_source_file om049226rsi20041007_051420.cif
_cod_data_source_block cmpd7
_cod_depositor_comments
;
The following automatic conversions were performed:

'_symmetry_cell_setting' value 'Monoclinic' changed to 'monoclinic'
according to /home/saulius/struct/CIF-dictionaries/cif_core.dic
dictionary named 'cif_core.dic' version 2.4.1 from
2010-06-29.

'_exptl_absorpt_correction_type' value 'Multi-scan'
changed to 'multi-scan' according to
/home/saulius/struct/CIF-dictionaries/cif_core.dic dictionary named
'cif_core.dic' version 2.4.1 from 2010-06-29.

Automatic conversion script
Id: cif_fix_values 1715 2011-07-08 13:25:40Z adriana 

The following automatic conversions were performed:

'_refine_ls_weighting_scheme' value 'calc
w=1/[\s^2^(Fo^2^)+(0.1239P)^2^+0.4256P] where P=(Fo^2^+2Fc^2^)/3' was
changed to 'calc'. New tag '_refine_ls_weighting_details' was
created. The value of the new tag was set to
'w=1/[\s^2^(Fo^2^)+(0.1239P)^2^+0.4256P] where P=(Fo^2^+2Fc^2^)/3'.

Automatic conversion script
Id: cif_fix_values 3143 2015-03-26 13:38:13Z robertas 
;
_cod_original_cell_volume 2965.1(8)
_cod_original_sg_symbol_H-M 'P 21/c'
_cod_database_code 4075724

loop_
_symmetry_equiv_pos_as_xyz
'x, y, z'
'-x, y+1/2, -z+1/2'
'-x, -y, -z'
'x, -y-1/2, z-1/2'

loop_
_atom_site_label
_atom_site_type_symbol
_atom_site_fract_x
_atom_site_fract_y
_atom_site_fract_z
_atom_site_U_iso_or_equiv
_atom_site_adp_type
_atom_site_occupancy
_atom_site_calc_flag
_atom_site_refinement_flags
Ru Ru 0.38738(12) 0.72284(13) 0.41490(5) 0.0610(4) Uani 1 d .
Se1 Se 0.63903(13) 0.32743(14) 0.31175(7) 0.0556(5) Uani 1 d .
Se2 Se 0.9435(2) 0.37539(18) 0.45433(7) 0.0810(6) Uani 1 d .
Fe1 Fe 0.93503(17) 0.26498(19) 0.31858(8) 0.0435(5) Uani 1 d .
Fe2 Fe 0.52365(17) 0.51351(18) 0.30726(8) 0.0420(5) Uani 1 d .
Fe3 Fe 0.60282(14) 0.77927(16) 0.40457(6) 0.0288(4) Uani 1 d .
S1 S 0.5500(3) 0.5943(4) 0.44300(14) 0.0527(10) Uani 1 d .
S2 S 0.4699(3) 0.7090(3) 0.33016(13) 0.0397(8) Uani 1 d .
O111 O 0.3066(11) 0.4605(13) 0.2345(5) 0.091(4) Uani 1 d D
O222 O 0.6580(10) 0.6417(11) 0.2310(5) 0.075(3) Uani 1 d D
O333 O 0.8225(11) 0.7400(12) 0.3548(5) 0.082(4) Uani 1 d D
O444 O 0.5571(14) 1.0358(13) 0.3660(6) 0.097(4) Uani 1 d D
O555 O 0.6933(15) 0.8685(17) 0.5169(6) 0.130(6) Uani 1 d D
O666 O 0.1597(13) 0.5801(15) 0.3880(7) 0.123(6) Uani 1 d D
O777 O 0.3687(13) 0.7925(15) 0.5348(5) 0.105(5) Uani 1 d .
O888 O 0.2771(12) 0.9556(13) 0.3700(5) 0.094(4) Uani 1 d .
C111 C 0.3918(13) 0.4828(14) 0.2608(6) 0.055(4) Uani 1 d D
C222 C 0.6059(13) 0.5881(13) 0.2602(6) 0.049(4) Uani 1 d D
C333 C 0.7381(13) 0.7563(16) 0.3739(6) 0.058(4) Uani 1 d D
C444 C 0.5773(15) 0.9383(16) 0.3799(7) 0.066(5) Uani 1 d D
C555 C 0.6592(16) 0.8330(18) 0.4740(6) 0.074(5) Uani 1 d D
C666 C 0.2463(15) 0.6285(16) 0.4003(7) 0.068(5) Uani 1 d D
C777 C 0.3712(15) 0.7652(16) 0.4885(8) 0.073(5) Uani 1 d .
C888 C 0.3161(14) 0.8678(16) 0.3905(7) 0.059(4) Uani 1 d .
C1 C 0.9730(15) 0.2495(15) 0.4025(6) 0.057(4) Uani 1 d .
C2 C 0.8964(16) 0.1547(14) 0.3846(6) 0.059(4) Uani 1 d .
H2 H 0.8179 0.1410 0.3960 0.071 Uiso 1 calc R
C3 C 0.9497(16) 0.0841(15) 0.3438(7) 0.063(4) Uani 1 d .
H3 H 0.9143 0.0130 0.3230 0.076 Uiso 1 calc R
C4 C 1.0604(15) 0.1316(16) 0.3402(6) 0.061(4) Uani 1 d .
H4 H 1.1172 0.1002 0.3163 0.074 Uiso 1 calc R
C5 C 1.0763(17) 0.2351(19) 0.3748(8) 0.084(6) Uani 1 d .
H5 H 1.1474 0.2865 0.3805 0.100 Uiso 1 calc R
C6 C 0.7897(13) 0.3523(13) 0.2844(6) 0.050(4) Uani 1 d .
C7 C 0.8304(14) 0.2695(15) 0.2460(6) 0.058(4) Uani 1 d .
H7 H 0.7859 0.1997 0.2283 0.070 Uiso 1 calc R
C8 C 0.9419(14) 0.3048(16) 0.2366(6) 0.061(4) Uani 1 d .
H8 H 0.9916 0.2637 0.2118 0.073 Uiso 1 calc R
C9 C 0.9727(14) 0.4093(16) 0.2698(7) 0.063(4) Uani 1 d .
H9 H 1.0482 0.4532 0.2723 0.076 Uiso 1 calc R
C10 C 0.8780(13) 0.4376(13) 0.3001(6) 0.051(4) Uani 1 d .
H10 H 0.8746 0.5057 0.3264 0.061 Uiso 1 calc R
C11 C 1.0199(18) 0.293(2) 0.5222(7) 0.086(6) Uani 1 d .
H11 H 1.1020 0.2775 0.5179 0.103 Uiso 1 calc R
H11A H 1.0184 0.3484 0.5537 0.103 Uiso 1 calc R
C12 C 0.9666(18) 0.182(2) 0.5342(7) 0.074(5) Uani 1 d .
C13 C 0.926(2) 0.089(2) 0.5427(8) 0.095(7) Uani 1 d .
H13 H 0.8923 0.0130 0.5496 0.114 Uiso 1 calc R
C14 C 0.6504(12) 0.4517(13) 0.3683(5) 0.048(4) Uani 1 d .
H14 H 0.7238 0.4975 0.3789 0.057 Uiso 1 calc R
C15 C 0.5525(13) 0.4748(13) 0.3912(6) 0.050(4) Uani 1 d .
C16 C 0.4482(13) 0.4159(14) 0.3689(6) 0.057(4) Uani 1 d .
H16A H 0.3750 0.4480 0.3797 0.068 Uiso 1 calc R
H16 H 0.4505 0.3267 0.3667 0.068 Uiso 1 calc R

loop_
_atom_site_aniso_label
_atom_site_aniso_U_11
_atom_site_aniso_U_22
_atom_site_aniso_U_33
_atom_site_aniso_U_23
_atom_site_aniso_U_13
_atom_site_aniso_U_12
Ru 0.0633(9) 0.0694(10) 0.0526(8) 0.0002(7) 0.0163(6) 0.0091(7)
Se1 0.0508(9) 0.0411(9) 0.0785(11) 0.0034(8) 0.0221(8) 0.0094(7)
Se2 0.1182(16) 0.0735(13) 0.0482(11) -0.0096(9) -0.0016(10) 0.0123(11)
Fe1 0.0452(11) 0.0532(13) 0.0333(11) 0.0033(9) 0.0094(8) 0.0086(10)
Fe2 0.0422(11) 0.0408(12) 0.0436(12) -0.0008(9) 0.0077(8) 0.0049(9)
Fe3 0.0320(9) 0.0363(10) 0.0174(8) -0.0019(7) 0.0010(7) -0.0034(8)
S1 0.062(2) 0.064(3) 0.034(2) 0.0128(17) 0.0127(17) 0.0145(19)
S2 0.0467(19) 0.040(2) 0.0325(18) -0.0010(14) 0.0042(14) 0.0049(15)
O111 0.062(8) 0.123(12) 0.080(9) -0.015(8) -0.022(7) -0.005(8)
O222 0.077(8) 0.085(9) 0.065(8) 0.008(6) 0.019(6) 0.002(7)
O333 0.066(8) 0.101(10) 0.077(9) -0.008(7) 0.007(7) 0.001(7)
O444 0.139(12) 0.053(8) 0.100(11) 0.006(8) 0.017(9) -0.013(8)
O555 0.135(13) 0.174(17) 0.071(10) -0.040(10) -0.019(9) -0.003(12)
O666 0.076(10) 0.122(13) 0.182(17) -0.055(11) 0.060(10) -0.036(9)
O777 0.139(13) 0.126(13) 0.057(9) -0.007(8) 0.034(8) 0.012(10)
O888 0.112(11) 0.081(10) 0.086(10) 0.002(7) 0.006(8) 0.046(8)
C111 0.061(10) 0.050(10) 0.056(10) -0.018(8) 0.008(8) 0.015(8)
C222 0.058(9) 0.048(9) 0.042(9) 0.001(7) 0.014(7) 0.008(7)
C333 0.044(9) 0.082(13) 0.049(9) 0.004(8) 0.007(7) -0.001(8)
C444 0.072(11) 0.068(13) 0.059(11) -0.030(10) 0.003(8) -0.017(10)
C555 0.074(12) 0.102(15) 0.042(10) 0.000(9) -0.010(8) -0.017(10)
C666 0.073(12) 0.073(12) 0.067(11) -0.017(9) 0.045(10) 0.001(10)
C777 0.076(12) 0.072(12) 0.073(13) -0.024(10) 0.012(10) 0.018(9)
C888 0.059(10) 0.057(11) 0.063(11) -0.019(9) 0.014(8) 0.012(8)
C1 0.076(11) 0.060(11) 0.035(8) 0.004(7) 0.009(8) 0.014(9)
C2 0.085(12) 0.049(10) 0.042(9) 0.018(7) 0.000(8) 0.009(9)
C3 0.083(13) 0.045(10) 0.060(11) 0.001(8) -0.001(9) 0.029(9)
C4 0.057(11) 0.080(13) 0.045(9) 0.005(9) -0.002(8) 0.031(9)
C5 0.070(12) 0.105(16) 0.068(12) 0.024(12) -0.027(10) 0.002(11)
C6 0.052(9) 0.051(10) 0.048(9) 0.006(7) 0.010(7) 0.007(7)
C7 0.053(10) 0.069(11) 0.052(9) 0.016(8) 0.004(7) 0.014(8)
C8 0.062(10) 0.090(14) 0.033(8) 0.013(8) 0.017(7) 0.017(9)
C9 0.066(11) 0.069(12) 0.057(10) 0.014(9) 0.015(8) -0.011(9)
C10 0.066(10) 0.042(9) 0.047(9) 0.005(7) 0.014(7) 0.002(8)
C11 0.084(14) 0.113(18) 0.060(12) -0.002(11) 0.004(10) 0.021(13)
C12 0.097(15) 0.071(14) 0.054(11) 0.003(10) 0.014(10) 0.029(12)
C13 0.14(2) 0.067(15) 0.078(14) 0.000(12) 0.023(13) 0.031(14)
C14 0.046(8) 0.059(10) 0.040(8) 0.010(7) 0.008(6) 0.003(7)
C15 0.059(10) 0.043(9) 0.050(9) 0.028(7) 0.015(7) 0.014(7)
C16 0.056(10) 0.043(9) 0.081(11) 0.013(8) 0.043(8) 0.005(7)

loop_
_atom_type_symbol
_atom_type_description
_atom_type_scat_dispersion_real
_atom_type_scat_dispersion_imag
_atom_type_scat_source
C C 0.0033 0.0016 'International Tables Vol C Tables 4.2.6.8 and 6.1.1.4'
H H 0.0000 0.0000 'International Tables Vol C Tables 4.2.6.8 and 6.1.1.4'
O O 0.0106 0.0060 'International Tables Vol C Tables 4.2.6.8 and 6.1.1.4'
S S 0.1246 0.1234 'International Tables Vol C Tables 4.2.6.8 and 6.1.1.4'
Fe Fe 0.3463 0.8444 'International Tables Vol C Tables 4.2.6.8 and 6.1.1.4'
Se Se -0.0929 2.2259 'International Tables Vol C Tables 4.2.6.8 and 6.1.1.4'
Ru Ru -1.2594 0.8363 'International Tables Vol C Tables 4.2.6.8 and 6.1.1.4'

loop_
_geom_angle_atom_site_label_1
_geom_angle_atom_site_label_2
_geom_angle_atom_site_label_3
_geom_angle
C888 Ru C777 90.1(7)
C888 Ru C666 94.1(8)
C777 Ru C666 97.4(7)
C888 Ru S1 154.6(5)
C777 Ru S1 92.2(5)
C666 Ru S1 110.6(6)
C888 Ru S2 89.2(5)
C777 Ru S2 159.7(6)
C666 Ru S2 102.9(5)
S1 Ru S2 80.08(12)
C888 Ru Fe3 98.9(5)
C777 Ru Fe3 103.9(6)
C666 Ru Fe3 154.9(4)
S1 Ru Fe3 56.03(11)
S2 Ru Fe3 56.23(9)
C14 Se1 C6 99.2(6)
C14 Se1 Fe2 55.1(4)
C6 Se1 Fe2 111.8(4)
C1 Se2 C11 97.2(8)
C7 Fe1 C6 41.4(6)
C7 Fe1 C5 160.7(8)
C6 Fe1 C5 156.2(8)
C7 Fe1 C10 68.9(6)
C6 Fe1 C10 40.4(6)
C5 Fe1 C10 120.8(8)
C7 Fe1 C1 155.7(7)
C6 Fe1 C1 121.1(6)
C5 Fe1 C1 41.7(7)
C10 Fe1 C1 108.8(6)
C7 Fe1 C8 39.8(6)
C6 Fe1 C8 68.1(6)
C5 Fe1 C8 124.7(7)
C10 Fe1 C8 68.7(6)
C1 Fe1 C8 163.8(7)
C7 Fe1 C9 67.6(7)
C6 Fe1 C9 67.6(6)
C5 Fe1 C9 107.9(7)
C10 Fe1 C9 40.7(6)
C1 Fe1 C9 127.4(7)
C8 Fe1 C9 40.5(6)
C7 Fe1 C4 124.2(7)
C6 Fe1 C4 162.7(7)
C5 Fe1 C4 40.3(7)
C10 Fe1 C4 155.0(7)
C1 Fe1 C4 68.3(6)
C8 Fe1 C4 106.7(6)
C9 Fe1 C4 119.9(7)
C7 Fe1 C3 107.5(7)
C6 Fe1 C3 127.5(7)
C5 Fe1 C3 67.4(8)
C10 Fe1 C3 165.0(7)
C1 Fe1 C3 68.0(6)
C8 Fe1 C3 118.6(7)
C9 Fe1 C3 152.9(7)
C4 Fe1 C3 39.1(6)
C7 Fe1 C2 121.7(7)
C6 Fe1 C2 110.3(6)
C5 Fe1 C2 67.4(7)
C10 Fe1 C2 127.7(6)
C1 Fe1 C2 39.4(6)
C8 Fe1 C2 154.4(7)
C9 Fe1 C2 164.5(7)
C4 Fe1 C2 66.8(7)
C3 Fe1 C2 40.7(6)
C222 Fe2 C111 98.9(7)
C222 Fe2 C14 103.3(6)
C111 Fe2 C14 148.6(7)
C222 Fe2 C15 134.2(7)
C111 Fe2 C15 126.8(7)
C14 Fe2 C15 37.8(5)
C222 Fe2 C16 172.0(6)
C111 Fe2 C16 87.9(7)
C14 Fe2 C16 68.8(6)
C15 Fe2 C16 39.4(6)
C222 Fe2 S2 84.7(5)
C111 Fe2 S2 95.4(5)
C14 Fe2 S2 108.4(4)
C15 Fe2 S2 88.1(4)
C16 Fe2 S2 98.8(4)
C222 Fe2 Se1 94.8(5)
C111 Fe2 Se1 106.5(5)
C14 Fe2 Se1 50.0(4)
C15 Fe2 Se1 76.3(4)
C16 Fe2 Se1 79.2(4)
S2 Fe2 Se1 157.85(13)
C333 Fe3 C555 101.4(8)
C333 Fe3 C444 96.1(7)
C555 Fe3 C444 91.2(8)
C333 Fe3 S1 108.7(5)
C555 Fe3 S1 89.4(6)
C444 Fe3 S1 154.6(5)
C333 Fe3 S2 98.4(5)
C555 Fe3 S2 159.9(6)
C444 Fe3 S2 89.8(5)
S1 Fe3 S2 81.28(13)
C333 Fe3 Ru 151.6(5)
C555 Fe3 Ru 102.8(6)
C444 Fe3 Ru 98.1(5)
S1 Fe3 Ru 57.19(10)
S2 Fe3 Ru 57.22(9)
C15 S1 Fe3 108.6(4)
C15 S1 Ru 107.8(5)
Fe3 S1 Ru 66.78(11)
Fe2 S2 Fe3 108.71(15)
Fe2 S2 Ru 114.48(15)
Fe3 S2 Ru 66.56(10)
O111 C111 Fe2 175.8(16)
O222 C222 Fe2 176.7(14)
O333 C333 Fe3 178.9(16)
O444 C444 Fe3 176.7(17)
O555 C555 Fe3 178.7(19)
O666 C666 Ru 173.7(19)
O777 C777 Ru 175.7(17)
O888 C888 Ru 172.4(15)
C2 C1 C5 107.3(15)
C2 C1 Se2 125.5(13)
C5 C1 Se2 127.2(15)
C2 C1 Fe1 72.6(9)
C5 C1 Fe1 68.3(9)
Se2 C1 Fe1 124.2(8)
C1 C2 C3 107.8(16)
C1 C2 Fe1 68.0(9)
C3 C2 Fe1 68.7(9)
C1 C2 H2 126.0
C3 C2 H2 126.0
Fe1 C2 H2 126.0
C4 C3 C2 108.1(16)
C4 C3 Fe1 70.4(10)
C2 C3 Fe1 70.6(8)
C4 C3 H3 126.0
C2 C3 H3 126.0
Fe1 C3 H3 126.0
C3 C4 C5 108.5(16)
C3 C4 Fe1 70.5(9)
C5 C4 Fe1 67.7(9)
C3 C4 H4 125.7
C5 C4 H4 125.7
Fe1 C4 H4 125.7
C4 C5 C1 108.2(17)
C4 C5 Fe1 72.0(9)
C1 C5 Fe1 70.1(9)
C4 C5 H5 125.9
C1 C5 H5 125.9
Fe1 C5 H5 125.9
C10 C6 C7 108.6(13)
C10 C6 Se1 130.3(11)
C7 C6 Se1 120.9(12)
C10 C6 Fe1 70.5(8)
C7 C6 Fe1 69.3(8)
Se1 C6 Fe1 121.3(7)
C8 C7 C6 108.4(15)
C8 C7 Fe1 71.7(9)
C6 C7 Fe1 69.4(9)
C8 C7 H7 125.8
C6 C7 H7 125.8
Fe1 C7 H7 125.8
C7 C8 C9 107.6(14)
C7 C8 Fe1 68.5(8)
C9 C8 Fe1 69.9(8)
C7 C8 H8 126.2
C9 C8 H8 126.2
Fe1 C8 H8 126.2
C8 C9 C10 108.5(14)
C8 C9 Fe1 69.7(9)
C10 C9 Fe1 68.8(8)
C8 C9 H9 125.8
C10 C9 H9 125.8
Fe1 C9 H9 125.8
C6 C10 C9 106.9(14)
C6 C10 Fe1 69.1(8)
C9 C10 Fe1 70.5(9)
C6 C10 H10 126.6
C9 C10 H10 126.6
Fe1 C10 H10 126.6
C12 C11 Se2 113.8(14)
C12 C11 H11 108.8
Se2 C11 H11 108.8
C12 C11 H11A 108.8
Se2 C11 H11A 108.8
H11 C11 H11A 107.7
C13 C12 C11 177(2)
C12 C13 H13 180.0
C15 C14 Se1 116.3(12)
C15 C14 Fe2 71.5(8)
Se1 C14 Fe2 74.8(5)
C15 C14 H14 121.8
Se1 C14 H14 121.8
Fe2 C14 H14 121.8
C14 C15 C16 118.1(14)
C14 C15 S1 120.6(12)
C16 C15 S1 120.8(11)
C14 C15 Fe2 70.7(8)
C16 C15 Fe2 71.8(8)
S1 C15 Fe2 121.4(7)
C15 C16 Fe2 68.8(7)
C15 C16 H16A 116.8
Fe2 C16 H16A 116.8
C15 C16 H16 116.8
Fe2 C16 H16 116.8
H16A C16 H16 113.8

loop_
_geom_bond_atom_site_label_1
_geom_bond_atom_site_label_2
_geom_bond_distance
Ru C888 1.836(18)
Ru C777 1.864(18)
Ru C666 1.904(17)
Ru S1 2.353(4)
Ru S2 2.358(3)
Ru Fe3 2.573(2)
Se1 C14 1.911(15)
Se1 C6 1.933(14)
Se1 Fe2 2.406(2)
Se2 C1 1.911(15)
Se2 C11 1.973(18)
Fe1 C7 1.996(15)
Fe1 C6 1.997(14)
Fe1 C5 2.001(16)
Fe1 C10 2.016(14)
Fe1 C1 2.025(14)
Fe1 C8 2.035(13)
Fe1 C9 2.037(15)
Fe1 C4 2.057(15)
Fe1 C3 2.058(15)
Fe1 C2 2.083(15)
Fe2 C222 1.756(14)
Fe2 C111 1.793(15)
Fe2 C14 2.046(13)
Fe2 C15 2.056(13)
Fe2 C16 2.095(13)
Fe2 S2 2.295(4)
Fe3 C333 1.808(15)
Fe3 C555 1.815(15)
Fe3 C444 1.838(18)
Fe3 S1 2.322(4)
Fe3 S2 2.331(4)
S1 C15 1.804(16)
O111 C111 1.120(12)
O222 C222 1.136(12)
O333 C333 1.130(12)
O444 C444 1.126(13)
O555 C555 1.129(13)
O666 C666 1.125(13)
O777 C777 1.160(19)
O888 C888 1.138(18)
C1 C2 1.38(2)
C1 C5 1.43(2)
C2 C3 1.44(2)
C2 H2 0.9800
C3 C4 1.38(2)
C3 H3 0.9800
C4 C5 1.40(2)
C4 H4 0.9800
C5 H5 0.9800
C6 C10 1.386(19)
C6 C7 1.41(2)
C7 C8 1.37(2)
C7 H7 0.9800
C8 C9 1.41(2)
C8 H8 0.9800
C9 C10 1.41(2)
C9 H9 0.9800
C10 H10 0.9800
C11 C12 1.40(3)
C11 H11 0.9700
C11 H11A 0.9700
C12 C13 1.15(3)
C13 H13 0.9300
C14 C15 1.330(18)
C14 H14 0.9800
C15 C16 1.40(2)
C16 H16A 0.9700
C16 H16 0.9700

loop_
_geom_torsion_atom_site_label_1
_geom_torsion_atom_site_label_2
_geom_torsion_atom_site_label_3
_geom_torsion_atom_site_label_4
_geom_torsion
C14 Se1 Fe2 C222 103.3(7)
C6 Se1 Fe2 C222 17.3(7)
C14 Se1 Fe2 C111 -155.9(7)
C6 Se1 Fe2 C111 118.1(7)
C6 Se1 Fe2 C14 -86.0(7)
C14 Se1 Fe2 C15 -31.1(7)
C6 Se1 Fe2 C15 -117.1(7)
C14 Se1 Fe2 C16 -71.3(7)
C6 Se1 Fe2 C16 -157.3(7)
C14 Se1 Fe2 S2 15.4(6)
C6 Se1 Fe2 S2 -70.6(6)
C888 Ru Fe3 C333 -117.5(12)
C777 Ru Fe3 C333 150.1(12)
C666 Ru Fe3 C333 2.9(17)
S1 Ru Fe3 C333 67.0(11)
S2 Ru Fe3 C333 -34.6(11)
C888 Ru Fe3 C555 94.7(8)
C777 Ru Fe3 C555 2.3(9)
C666 Ru Fe3 C555 -144.9(14)
S1 Ru Fe3 C555 -80.8(7)
S2 Ru Fe3 C555 177.6(7)
C888 Ru Fe3 C444 1.5(7)
C777 Ru Fe3 C444 -90.8(8)
C666 Ru Fe3 C444 121.9(14)
S1 Ru Fe3 C444 -173.9(5)
S2 Ru Fe3 C444 84.5(5)
C888 Ru Fe3 S1 175.5(5)
C777 Ru Fe3 S1 83.2(6)
C666 Ru Fe3 S1 -64.1(13)
S2 Ru Fe3 S1 -101.58(15)
C888 Ru Fe3 S2 -82.9(5)
C777 Ru Fe3 S2 -175.3(6)
C666 Ru Fe3 S2 37.5(13)
S1 Ru Fe3 S2 101.58(15)
C333 Fe3 S1 C15 -50.5(7)
C555 Fe3 S1 C15 -152.4(8)
C444 Fe3 S1 C15 116.0(12)
S2 Fe3 S1 C15 45.5(5)
Ru Fe3 S1 C15 101.9(5)
C333 Fe3 S1 Ru -152.4(5)
C555 Fe3 S1 Ru 105.7(6)
C444 Fe3 S1 Ru 14.1(11)
S2 Fe3 S1 Ru -56.43(11)
C888 Ru S1 C15 -113.6(12)
C777 Ru S1 C15 151.5(8)
C666 Ru S1 C15 52.8(7)
S2 Ru S1 C15 -47.4(5)
Fe3 Ru S1 C15 -103.1(5)
C888 Ru S1 Fe3 -10.4(11)
C777 Ru S1 Fe3 -105.3(6)
C666 Ru S1 Fe3 155.9(5)
S2 Ru S1 Fe3 55.76(11)
C222 Fe2 S2 Fe3 -91.7(5)
C111 Fe2 S2 Fe3 169.8(5)
C14 Fe2 S2 Fe3 10.6(4)
C15 Fe2 S2 Fe3 43.0(5)
C16 Fe2 S2 Fe3 81.1(5)
Se1 Fe2 S2 Fe3 -1.8(4)
C222 Fe2 S2 Ru -163.8(5)
C111 Fe2 S2 Ru 97.7(5)
C14 Fe2 S2 Ru -61.5(4)
C15 Fe2 S2 Ru -29.1(5)
C16 Fe2 S2 Ru 9.0(5)
Se1 Fe2 S2 Ru -73.9(4)
C333 Fe3 S2 Fe2 54.9(6)
C555 Fe3 S2 Fe2 -116.1(18)
C444 Fe3 S2 Fe2 151.0(5)
S1 Fe3 S2 Fe2 -52.86(15)
Ru Fe3 S2 Fe2 -109.27(16)
C333 Fe3 S2 Ru 164.1(5)
C555 Fe3 S2 Ru -6.8(19)
C444 Fe3 S2 Ru -99.8(5)
S1 Fe3 S2 Ru 56.41(11)
C888 Ru S2 Fe2 -157.9(5)
C777 Ru S2 Fe2 114.1(16)
C666 Ru S2 Fe2 -63.9(6)
S1 Ru S2 Fe2 45.20(17)
Fe3 Ru S2 Fe2 100.77(16)
C888 Ru S2 Fe3 101.3(5)
C777 Ru S2 Fe3 13.3(16)
C666 Ru S2 Fe3 -164.7(6)
S1 Ru S2 Fe3 -55.56(12)
C222 Fe2 C111 O111 -179(100)
C14 Fe2 C111 O111 46(19)
C15 Fe2 C111 O111 -2(18)
C16 Fe2 C111 O111 5(18)
S2 Fe2 C111 O111 -94(18)
Se1 Fe2 C111 O111 83(18)
C111 Fe2 C222 O222 104(24)
C14 Fe2 C222 O222 -98(24)
C15 Fe2 C222 O222 -72(24)
C16 Fe2 C222 O222 -107(23)
S2 Fe2 C222 O222 10(24)
Se1 Fe2 C222 O222 -148(24)
C555 Fe3 C333 O333 110(71)
C444 Fe3 C333 O333 -157(71)
S1 Fe3 C333 O333 17(72)
S2 Fe3 C333 O333 -67(71)
Ru Fe3 C333 O333 -38(72)
C333 Fe3 C444 O444 -177(100)
C555 Fe3 C444 O444 -76(27)
S1 Fe3 C444 O444 15(27)
S2 Fe3 C444 O444 84(27)
Ru Fe3 C444 O444 27(27)
C333 Fe3 C555 O555 114(75)
C444 Fe3 C555 O555 18(75)
S1 Fe3 C555 O555 -137(75)
S2 Fe3 C555 O555 -75(75)
Ru Fe3 C555 O555 -81(75)
C888 Ru C666 O666 29(13)
C777 Ru C666 O666 120(13)
S1 Ru C666 O666 -145(13)
S2 Ru C666 O666 -61(13)
Fe3 Ru C666 O666 -92(13)
C888 Ru C777 O777 -110(23)
C666 Ru C777 O777 156(23)
S1 Ru C777 O777 45(23)
S2 Ru C777 O777 -22(24)
Fe3 Ru C777 O777 -11(23)
C777 Ru C888 O888 162(12)
C666 Ru C888 O888 -100(12)
S1 Ru C888 O888 67(12)
S2 Ru C888 O888 3(12)
Fe3 Ru C888 O888 58(12)
C11 Se2 C1 C2 93.3(14)
C11 Se2 C1 C5 -87.0(15)
C11 Se2 C1 Fe1 -174.3(11)
C7 Fe1 C1 C2 47(2)
C6 Fe1 C1 C2 84.3(11)
C5 Fe1 C1 C2 -117.4(15)
C10 Fe1 C1 C2 127.1(10)
C8 Fe1 C1 C2 -155(2)
C9 Fe1 C1 C2 168.7(10)
C4 Fe1 C1 C2 -79.4(11)
C3 Fe1 C1 C2 -37.2(10)
C7 Fe1 C1 C5 164.1(16)
C6 Fe1 C1 C5 -158.3(11)
C10 Fe1 C1 C5 -115.5(11)
C8 Fe1 C1 C5 -37(3)
C9 Fe1 C1 C5 -73.9(13)
C4 Fe1 C1 C5 38.0(11)
C3 Fe1 C1 C5 80.2(12)
C2 Fe1 C1 C5 117.4(15)
C7 Fe1 C1 Se2 -75(2)
C6 Fe1 C1 Se2 -37.2(13)
C5 Fe1 C1 Se2 121.1(17)
C10 Fe1 C1 Se2 5.6(12)
C8 Fe1 C1 Se2 84(3)
C9 Fe1 C1 Se2 47.2(14)
C4 Fe1 C1 Se2 159.0(13)
C3 Fe1 C1 Se2 -158.7(13)
C2 Fe1 C1 Se2 -121.6(16)
C5 C1 C2 C3 -2.5(17)
Se2 C1 C2 C3 177.2(10)
Fe1 C1 C2 C3 57.2(10)
C5 C1 C2 Fe1 -59.8(10)
Se2 C1 C2 Fe1 120.0(12)
C7 Fe1 C2 C1 -159.4(10)
C6 Fe1 C2 C1 -114.8(10)
C5 Fe1 C2 C1 39.7(11)
C10 Fe1 C2 C1 -72.6(12)
C8 Fe1 C2 C1 163.9(13)
C9 Fe1 C2 C1 -36(3)
C4 Fe1 C2 C1 83.6(11)
C3 Fe1 C2 C1 120.8(15)
C7 Fe1 C2 C3 79.9(12)
C6 Fe1 C2 C3 124.4(10)
C5 Fe1 C2 C3 -81.0(11)
C10 Fe1 C2 C3 166.7(10)
C1 Fe1 C2 C3 -120.8(15)
C8 Fe1 C2 C3 43(2)
C9 Fe1 C2 C3 -156(2)
C4 Fe1 C2 C3 -37.2(10)
C1 C2 C3 C4 3.9(17)
Fe1 C2 C3 C4 60.8(11)
C1 C2 C3 Fe1 -56.8(10)
C7 Fe1 C3 C4 123.1(10)
C6 Fe1 C3 C4 164.6(9)
C5 Fe1 C3 C4 -37.1(10)
C10 Fe1 C3 C4 -163(2)
C1 Fe1 C3 C4 -82.3(10)
C8 Fe1 C3 C4 81.3(11)
C9 Fe1 C3 C4 48.1(19)
C2 Fe1 C3 C4 -118.3(14)
C7 Fe1 C3 C2 -118.6(10)
C6 Fe1 C3 C2 -77.2(12)
C5 Fe1 C3 C2 81.2(11)
C10 Fe1 C3 C2 -45(3)
C1 Fe1 C3 C2 36.0(10)
C8 Fe1 C3 C2 -160.4(10)
C9 Fe1 C3 C2 166.4(14)
C4 Fe1 C3 C2 118.3(14)
C2 C3 C4 C5 -3.8(17)
Fe1 C3 C4 C5 57.1(11)
C2 C3 C4 Fe1 -60.9(10)
C7 Fe1 C4 C3 -74.9(11)
C6 Fe1 C4 C3 -45(2)
C5 Fe1 C4 C3 120.6(15)
C10 Fe1 C4 C3 169.6(13)
C1 Fe1 C4 C3 81.4(10)
C8 Fe1 C4 C3 -115.0(10)
C9 Fe1 C4 C3 -156.9(10)
C2 Fe1 C4 C3 38.7(9)
C7 Fe1 C4 C5 164.5(11)
C6 Fe1 C4 C5 -165.7(19)
C10 Fe1 C4 C5 49.0(19)
C1 Fe1 C4 C5 -39.2(11)
C8 Fe1 C4 C5 124.4(12)
C9 Fe1 C4 C5 82.5(13)
C3 Fe1 C4 C5 -120.6(15)
C2 Fe1 C4 C5 -81.9(12)
C3 C4 C5 C1 2.3(18)
Fe1 C4 C5 C1 61.0(11)
C3 C4 C5 Fe1 -58.8(11)
C2 C1 C5 C4 0.2(18)
Se2 C1 C5 C4 -179.5(11)
Fe1 C1 C5 C4 -62.3(11)
C2 C1 C5 Fe1 62.5(11)
Se2 C1 C5 Fe1 -117.2(12)
C7 Fe1 C5 C4 -42(3)
C6 Fe1 C5 C4 169.5(14)
C10 Fe1 C5 C4 -158.2(10)
C1 Fe1 C5 C4 117.8(16)
C8 Fe1 C5 C4 -74.0(13)
C9 Fe1 C5 C4 -115.5(11)
C3 Fe1 C5 C4 36.0(10)
C2 Fe1 C5 C4 80.3(11)
C7 Fe1 C5 C1 -160(2)
C6 Fe1 C5 C1 52(2)
C10 Fe1 C5 C1 84.0(11)
C8 Fe1 C5 C1 168.2(10)
C9 Fe1 C5 C1 126.7(11)
C4 Fe1 C5 C1 -117.8(16)
C3 Fe1 C5 C1 -81.8(11)
C2 Fe1 C5 C1 -37.6(10)
C14 Se1 C6 C10 -1.8(15)
Fe2 Se1 C6 C10 54.2(14)
C14 Se1 C6 C7 171.6(11)
Fe2 Se1 C6 C7 -132.4(10)
C14 Se1 C6 Fe1 88.5(9)
Fe2 Se1 C6 Fe1 144.5(6)
C7 Fe1 C6 C10 -119.7(12)
C5 Fe1 C6 C10 45(2)
C1 Fe1 C6 C10 82.6(10)
C8 Fe1 C6 C10 -82.4(9)
C9 Fe1 C6 C10 -38.6(9)
C4 Fe1 C6 C10 -158.2(19)
C3 Fe1 C6 C10 167.6(9)
C2 Fe1 C6 C10 124.9(9)
C5 Fe1 C6 C7 164.8(17)
C10 Fe1 C6 C7 119.7(13)
C1 Fe1 C6 C7 -157.7(9)
C8 Fe1 C6 C7 37.2(10)
C9 Fe1 C6 C7 81.1(10)
C4 Fe1 C6 C7 -38(2)
C3 Fe1 C6 C7 -72.7(11)
C2 Fe1 C6 C7 -115.4(10)
C7 Fe1 C6 Se1 114.3(13)
C5 Fe1 C6 Se1 -81(2)
C10 Fe1 C6 Se1 -126.0(13)
C1 Fe1 C6 Se1 -43.4(12)
C8 Fe1 C6 Se1 151.5(11)
C9 Fe1 C6 Se1 -164.6(11)
C4 Fe1 C6 Se1 76(2)
C3 Fe1 C6 Se1 41.6(12)
C2 Fe1 C6 Se1 -1.1(11)
C10 C6 C7 C8 -1.6(16)
Se1 C6 C7 C8 -176.3(10)
Fe1 C6 C7 C8 -61.3(10)
C10 C6 C7 Fe1 59.8(10)
Se1 C6 C7 Fe1 -114.9(10)
C6 Fe1 C7 C8 118.7(14)
C5 Fe1 C7 C8 -43(3)
C10 Fe1 C7 C8 81.6(11)
C1 Fe1 C7 C8 170.9(14)
C9 Fe1 C7 C8 37.7(10)
C4 Fe1 C7 C8 -74.2(13)
C3 Fe1 C7 C8 -113.9(11)
C2 Fe1 C7 C8 -156.2(10)
C5 Fe1 C7 C6 -161(2)
C10 Fe1 C7 C6 -37.1(8)
C1 Fe1 C7 C6 52.2(19)
C8 Fe1 C7 C6 -118.7(14)
C9 Fe1 C7 C6 -81.1(10)
C4 Fe1 C7 C6 167.0(9)
C3 Fe1 C7 C6 127.4(9)
C2 Fe1 C7 C6 85.1(11)
C6 C7 C8 C9 0.8(17)
Fe1 C7 C8 C9 -59.1(11)
C6 C7 C8 Fe1 59.9(10)
C6 Fe1 C8 C7 -38.7(10)
C5 Fe1 C8 C7 164.3(11)
C10 Fe1 C8 C7 -82.3(10)
C1 Fe1 C8 C7 -167(2)
C9 Fe1 C8 C7 -119.4(14)
C4 Fe1 C8 C7 123.8(11)
C3 Fe1 C8 C7 83.2(12)
C2 Fe1 C8 C7 52.7(19)
C7 Fe1 C8 C9 119.4(14)
C6 Fe1 C8 C9 80.8(10)
C5 Fe1 C8 C9 -76.3(13)
C10 Fe1 C8 C9 37.1(9)
C1 Fe1 C8 C9 -47(3)
C4 Fe1 C8 C9 -116.8(10)
C3 Fe1 C8 C9 -157.4(10)
C2 Fe1 C8 C9 172.1(14)
C7 C8 C9 C10 0.3(18)
Fe1 C8 C9 C10 -58.0(11)
C7 C8 C9 Fe1 58.3(10)
C7 Fe1 C9 C8 -37.1(9)
C6 Fe1 C9 C8 -82.0(10)
C5 Fe1 C9 C8 122.9(11)
C10 Fe1 C9 C8 -120.3(14)
C1 Fe1 C9 C8 165.1(9)
C4 Fe1 C9 C8 80.6(11)
C3 Fe1 C9 C8 47.8(19)
C2 Fe1 C9 C8 -167(2)
C7 Fe1 C9 C10 83.3(10)
C6 Fe1 C9 C10 38.4(9)
C5 Fe1 C9 C10 -116.7(11)
C1 Fe1 C9 C10 -74.6(12)
C8 Fe1 C9 C10 120.3(14)
C4 Fe1 C9 C10 -159.1(9)
C3 Fe1 C9 C10 168.1(13)
C2 Fe1 C9 C10 -47(3)
C7 C6 C10 C9 1.7(17)
Se1 C6 C10 C9 175.7(11)
Fe1 C6 C10 C9 60.7(10)
C7 C6 C10 Fe1 -59.0(10)
Se1 C6 C10 Fe1 115.1(12)
C8 C9 C10 C6 -1.2(17)
Fe1 C9 C10 C6 -59.8(10)
C8 C9 C10 Fe1 58.6(11)
C7 Fe1 C10 C6 38.0(8)
C5 Fe1 C10 C6 -160.6(10)
C1 Fe1 C10 C6 -116.3(9)
C8 Fe1 C10 C6 80.8(9)
C9 Fe1 C10 C6 117.7(13)
C4 Fe1 C10 C6 164.8(13)
C3 Fe1 C10 C6 -41(3)
C2 Fe1 C10 C6 -76.5(11)
C7 Fe1 C10 C9 -79.8(10)
C6 Fe1 C10 C9 -117.7(13)
C5 Fe1 C10 C9 81.7(12)
C1 Fe1 C10 C9 126.0(10)
C8 Fe1 C10 C9 -36.9(9)
C4 Fe1 C10 C9 47.1(18)
C3 Fe1 C10 C9 -159(2)
C2 Fe1 C10 C9 165.8(10)
C1 Se2 C11 C12 -62.7(15)
Se2 C11 C12 C13 86(47)
C6 Se1 C14 C15 170.2(10)
Fe2 Se1 C14 C15 59.9(9)
C6 Se1 C14 Fe2 110.3(5)
C222 Fe2 C14 C15 149.8(10)
C111 Fe2 C14 C15 -76.4(15)
C16 Fe2 C14 C15 -31.5(9)
S2 Fe2 C14 C15 61.0(9)
Se1 Fe2 C14 C15 -125.1(10)
C222 Fe2 C14 Se1 -85.1(6)
C111 Fe2 C14 Se1 48.7(12)
C15 Fe2 C14 Se1 125.1(10)
C16 Fe2 C14 Se1 93.6(6)
S2 Fe2 C14 Se1 -173.9(2)
Se1 C14 C15 C16 -5.9(17)
Fe2 C14 C15 C16 55.8(12)
Se1 C14 C15 S1 -177.4(6)
Fe2 C14 C15 S1 -115.7(9)
Se1 C14 C15 Fe2 -61.7(8)
Fe3 S1 C15 C14 57.5(12)
Ru S1 C15 C14 128.3(10)
Fe3 S1 C15 C16 -113.7(11)
Ru S1 C15 C16 -42.9(12)
Fe3 S1 C15 Fe2 -27.3(10)
Ru S1 C15 Fe2 43.5(9)
C222 Fe2 C15 C14 -43.1(13)
C111 Fe2 C15 C14 140.8(10)
C16 Fe2 C15 C14 129.8(13)
S2 Fe2 C15 C14 -123.9(9)
Se1 Fe2 C15 C14 40.2(8)
C222 Fe2 C15 C16 -172.9(9)
C111 Fe2 C15 C16 10.9(11)
C14 Fe2 C15 C16 -129.8(13)
S2 Fe2 C15 C16 106.3(8)
Se1 Fe2 C15 C16 -89.6(8)
C222 Fe2 C15 S1 71.6(12)
C111 Fe2 C15 S1 -104.5(10)
C14 Fe2 C15 S1 114.7(14)
C16 Fe2 C15 S1 -115.5(13)
S2 Fe2 C15 S1 -9.2(8)
Se1 Fe2 C15 S1 154.9(9)
C14 C15 C16 Fe2 -55.2(11)
S1 C15 C16 Fe2 116.2(9)
C222 Fe2 C16 C15 39(5)
C111 Fe2 C16 C15 -171.2(9)
C14 Fe2 C16 C15 30.4(8)
S2 Fe2 C16 C15 -76.1(8)
Se1 Fe2 C16 C15 81.5(8)
